data_7002842
loop_
_publ_author_name
'Takemura, Yukie'
'Nakajima, Takayuki'
'Tanase, Tomoaki'

_publ_section_title
;
 Interconversion between ladder-type octanuclear and linear
 tetranuclear copper(i) complexes supported by tetraphosphine ligands
;
_journal_issue 46
_journal_name_full 'Dalton Transactions'
_journal_page_first 10231
_journal_page_last 10243
_journal_paper_doi 10.1039/b909252h
_journal_year 2009
_chemical_formula_moiety 'C98 H94 Cl7 Cu4 F6 N2 P9 '
_chemical_formula_sum 'C98 H94 Cl7 Cu4 F6 N2 P9'
_chemical_formula_weight 2194.94
_space_group_IT_number 14
_symmetry_cell_setting monoclinic
_symmetry_Int_Tables_number 14
_symmetry_space_group_name_Hall '-P 2yn'
_symmetry_space_group_name_H-M 'P 1 21/n 1'
_cell_angle_alpha 90.0000
_cell_angle_beta 94.8073(5)
_cell_angle_gamma 90.0000
_cell_formula_units_Z 4
_cell_length_a 18.4639(5)
_cell_length_b 26.5980(5)
_cell_length_c 20.4810(5)
_cell_measurement_reflns_used 20479
_cell_measurement_temperature 153(2)
_cell_measurement_theta_max 27.5
_cell_measurement_theta_min 3.0
_cell_volume 10022.9(4)
_computing_cell_refinement CrystalClear
_computing_data_collection CrystalClear
_computing_data_reduction CrystalStructure
_computing_molecular_graphics ORTEP-II
_computing_publication_material 'CrystalStructure 3.8'
_computing_structure_refinement SHELXL
_computing_structure_solution SIR92
_diffrn_ambient_temperature 153(2)
_diffrn_detector_area_resol_mean 7.31
_diffrn_measured_fraction_theta_full 0.990
_diffrn_measured_fraction_theta_max 0.990
_diffrn_measurement_device_type 'Rigaku Mercury'
_diffrn_measurement_method \w
_diffrn_radiation_type 'Mo K\a'
_diffrn_radiation_wavelength 0.71070
_diffrn_reflns_av_R_equivalents 0.034
_diffrn_reflns_limit_h_max 22
_diffrn_reflns_limit_h_min -23
_diffrn_reflns_limit_k_max 34
_diffrn_reflns_limit_k_min -34
_diffrn_reflns_limit_l_max 25
_diffrn_reflns_limit_l_min -26
_diffrn_reflns_number 94792
_diffrn_reflns_theta_full 27.50
_diffrn_reflns_theta_max 27.48
_exptl_absorpt_coefficient_mu 1.225
_exptl_absorpt_correction_T_max 0.736
_exptl_absorpt_correction_T_min 0.700
_exptl_absorpt_correction_type multi-scan
_exptl_absorpt_process_details 'Jacobson, R. (1998) Private communication'
_exptl_crystal_colour colorless
_exptl_crystal_density_diffrn 1.454
_exptl_crystal_density_method 'not measured'
_exptl_crystal_description block
_exptl_crystal_F_000 4480.00
_exptl_crystal_size_max 0.30
_exptl_crystal_size_mid 0.30
_exptl_crystal_size_min 0.25
_refine_diff_density_max 1.32
_refine_diff_density_min -1.29
_refine_ls_extinction_coef none
_refine_ls_extinction_method SHELXL
_refine_ls_goodness_of_fit_ref 1.029
_refine_ls_hydrogen_treatment refall
_refine_ls_number_parameters 1156
_refine_ls_number_reflns 22361
_refine_ls_R_factor_gt 0.0463
_refine_ls_shift/su_max 0.0100
_refine_ls_structure_factor_coef Fsqd
_refine_ls_weighting_details 'w = 1/[\s^2^(Fo^2^)+(0.0594P)^2^+25.0551P] where P=(Fo^2^+2Fc^2^)/3'
_refine_ls_weighting_scheme calc
_refine_ls_wR_factor_ref 0.1151
_reflns_number_gt 15848
_reflns_number_total 22361
_reflns_threshold_expression F^2^>2.0\s(F^2^)
_cod_data_source_file b909252h.txt
_cod_data_source_block '_compound6a-revised'
_cod_original_formula_sum 'C98 H94 Cl7 Cu4 F6 N2 P9 '
_cod_database_code 7002842

loop_
_symmetry_equiv_pos_site_id
_symmetry_equiv_pos_as_xyz
1 +X,+Y,+Z
2 1/2-X,1/2+Y,1/2-Z
3 -X,-Y,-Z
4 1/2+X,1/2-Y,1/2+Z

loop_
_atom_site_label
_atom_site_type_symbol
_atom_site_fract_x
_atom_site_fract_y
_atom_site_fract_z
_atom_site_U_iso_or_equiv
_atom_site_adp_type
_atom_site_occupancy
_atom_site_symmetry_multiplicity
_atom_site_calc_flag
_atom_site_refinement_flags
_atom_site_disorder_assembly
_atom_site_disorder_group
Cu(1) Cu 0.68587(2) 0.038550(15) 0.30439(2) 0.02483(11) Uani 1.00 1 d . . .
Cu(2) Cu 0.57929(2) 0.140010(15) 0.34926(2) 0.02360(10) Uani 1.00 1 d . . .
Cu(3) Cu 0.46467(2) 0.236530(16) 0.34487(2) 0.02335(10) Uani 1.00 1 d . . .
Cu(4) Cu 0.35156(2) 0.333260(15) 0.30013(2) 0.02219(10) Uani 1.00 1 d . . .
Cl(1) Cl 0.66227(5) 0.07991(3) 0.40418(4) 0.02731(17) Uani 1.00 1 d . . .
Cl(2) Cl 0.52789(5) 0.18968(3) 0.43168(4) 0.02701(17) Uani 1.00 1 d . . .
Cl(3) Cl 0.40731(5) 0.30318(3) 0.40147(4) 0.02816(17) Uani 1.00 1 d . . .
Cl(11) Cl 0.06706(13) 0.91522(9) 0.97927(12) 0.1143(7) Uani 1.00 1 d D . .
Cl(12) Cl -0.0648(2) 0.8743(2) 0.9130(2) 0.185(3) Uani 0.72(8) 1 d PD . .
Cl(13) Cl -0.0873(5) 0.9293(4) 0.9607(5) 0.132(5) Uani 0.28(8) 1 d PD . .
Cl(14) Cl 0.1944(2) 0.76750(12) 0.94139(17) 0.1537(11) Uani 1.00 1 d D . .
Cl(15) Cl 0.035(2) 0.7626(8) 0.8796(15) 0.201(15) Uani 0.47(4) 1 d PD . .
Cl(16) Cl 0.0742(6) 0.7496(4) 0.8625(4) 0.118(3) Uani 0.53(4) 1 d PD . .
P(1) P 0.57926(5) 0.00665(3) 0.26021(4) 0.02232(17) Uani 1.00 1 d . . .
P(2) P 0.48400(4) 0.09540(3) 0.30380(4) 0.01911(16) Uani 1.00 1 d . . .
P(3) P 0.37750(4) 0.18600(3) 0.29915(4) 0.01906(16) Uani 1.00 1 d . . .
P(4) P 0.27801(4) 0.27413(3) 0.25025(4) 0.02027(16) Uani 1.00 1 d . . .
P(5) P 0.73477(5) 0.09428(3) 0.23645(4) 0.02303(17) Uani 1.00 1 d . . .
P(6) P 0.65199(4) 0.18622(3) 0.28925(4) 0.02016(16) Uani 1.00 1 d . . .
P(7) P 0.54661(4) 0.27758(3) 0.28927(4) 0.01951(16) Uani 1.00 1 d . . .
P(8) P 0.43967(4) 0.36168(3) 0.23898(4) 0.01923(16) Uani 1.00 1 d . . .
P(9) P 0.49274(7) 0.18565(4) 0.06852(5) 0.0425(2) Uani 1.00 1 d . . .
F(1) F 0.5142(2) 0.13958(12) 0.11496(19) 0.0812(10) Uani 1.00 1 d . . .
F(2) F 0.41287(19) 0.16412(14) 0.05459(18) 0.0808(10) Uani 1.00 1 d . . .
F(3) F 0.46645(16) 0.21426(12) 0.13175(15) 0.0610(7) Uani 1.00 1 d . . .
F(4) F 0.4705(2) 0.23513(16) 0.0268(2) 0.1033(15) Uani 1.00 1 d . . .
F(5) F 0.57298(17) 0.20731(12) 0.08365(15) 0.0640(8) Uani 1.00 1 d . . .
F(6) F 0.5156(2) 0.15888(19) 0.0063(2) 0.1190(18) Uani 1.00 1 d . . .
N(1) N 0.78782(17) -0.04643(12) 0.35788(15) 0.0305(6) Uani 1.00 1 d . . .
N(2) N 0.25798(19) 0.42313(14) 0.33582(17) 0.0391(8) Uani 1.00 1 d . . .
C(1) C 0.7519(2) -0.01429(14) 0.33548(19) 0.0303(7) Uani 1.00 1 d . . .
C(2) C 0.2935(2) 0.38945(15) 0.32409(18) 0.0314(7) Uani 1.00 1 d . . .
C(3) C 0.50424(18) 0.05094(13) 0.23923(16) 0.0240(6) Uani 1.00 1 d . . .
C(4) C 0.41382(17) 0.13240(12) 0.25550(15) 0.0199(6) Uani 1.00 1 d . . .
C(5) C 0.31822(17) 0.21312(12) 0.23142(16) 0.0218(6) Uani 1.00 1 d . . .
C(6) C 0.68590(19) 0.15372(13) 0.21872(17) 0.0247(6) Uani 1.00 1 d . . .
C(7) C 0.60707(18) 0.23875(12) 0.24335(16) 0.0220(6) Uani 1.00 1 d . . .
C(8) C 0.51211(18) 0.31798(12) 0.22051(16) 0.0232(6) Uani 1.00 1 d . . .
C(11) C 0.8301(2) -0.08569(15) 0.38632(18) 0.0318(8) Uani 1.00 1 d . . .
C(12) C 0.8959(2) -0.07321(17) 0.42144(19) 0.0387(9) Uani 1.00 1 d . . .
C(13) C 0.9368(2) -0.1129(2) 0.4494(2) 0.0523(12) Uani 1.00 1 d . . .
C(14) C 0.9133(3) -0.1617(2) 0.4421(2) 0.0583(15) Uani 1.00 1 d . . .
C(15) C 0.8482(2) -0.17283(17) 0.4074(2) 0.0501(12) Uani 1.00 1 d . . .
C(16) C 0.8046(2) -0.13481(15) 0.3779(2) 0.0377(9) Uani 1.00 1 d . . .
C(17) C 0.9211(2) -0.0194(2) 0.4293(2) 0.0520(11) Uani 1.00 1 d . . .
C(18) C 0.7336(2) -0.14586(17) 0.3401(2) 0.0479(10) Uani 1.00 1 d . . .
C(21) C 0.2150(2) 0.4636(2) 0.3531(2) 0.0556(14) Uani 1.00 1 d . . .
C(22) C 0.2410(4) 0.5109(2) 0.3466(2) 0.0711(17) Uani 1.00 1 d . . .
C(23) C 0.1955(6) 0.5514(3) 0.3683(3) 0.112(3) Uani 1.00 1 d . . .
C(24) C 0.1282(5) 0.5351(4) 0.3916(3) 0.103(3) Uani 1.00 1 d . . .
C(25) C 0.1051(5) 0.4905(4) 0.3941(3) 0.110(3) Uani 1.00 1 d . . .
C(26) C 0.1467(3) 0.4502(3) 0.3768(2) 0.075(2) Uani 1.00 1 d . . .
C(27) C 0.3112(5) 0.5207(2) 0.3189(4) 0.112(3) Uani 1.00 1 d . . .
C(28) C 0.1217(4) 0.3988(4) 0.3815(3) 0.107(3) Uani 1.00 1 d . . .
C(101) C 0.58583(19) -0.02280(13) 0.18006(17) 0.0268(7) Uani 1.00 1 d . . .
C(102) C 0.5861(2) 0.00731(15) 0.1243(2) 0.0358(8) Uani 1.00 1 d . . .
C(103) C 0.5910(2) -0.01412(19) 0.0631(2) 0.0479(10) Uani 1.00 1 d . . .
C(104) C 0.5961(2) -0.0661(2) 0.0568(2) 0.0527(12) Uani 1.00 1 d . . .
C(105) C 0.5975(2) -0.09590(17) 0.1118(2) 0.0487(11) Uani 1.00 1 d . . .
C(106) C 0.5932(2) -0.07475(15) 0.1734(2) 0.0364(8) Uani 1.00 1 d . . .
C(107) C 0.53999(19) -0.04315(13) 0.30708(18) 0.0264(7) Uani 1.00 1 d . . .
C(108) C 0.4796(2) -0.07068(16) 0.2817(2) 0.0392(9) Uani 1.00 1 d . . .
C(109) C 0.4547(2) -0.11075(18) 0.3167(2) 0.0480(10) Uani 1.00 1 d . . .
C(110) C 0.4885(2) -0.12372(17) 0.3770(2) 0.0463(10) Uani 1.00 1 d . . .
C(111) C 0.5472(2) -0.09639(16) 0.4032(2) 0.0413(9) Uani 1.00 1 d . . .
C(112) C 0.5736(2) -0.05617(14) 0.36792(19) 0.0322(8) Uani 1.00 1 d . . .
C(113) C 0.43111(18) 0.05657(12) 0.35581(16) 0.0215(6) Uani 1.00 1 d . . .
C(114) C 0.3680(2) 0.03217(14) 0.33092(18) 0.0305(7) Uani 1.00 1 d . . .
C(115) C 0.3288(2) 0.00225(15) 0.3709(2) 0.0364(8) Uani 1.00 1 d . . .
C(116) C 0.3527(2) -0.00371(14) 0.4362(2) 0.0344(8) Uani 1.00 1 d . . .
C(117) C 0.4158(2) 0.01942(15) 0.46131(19) 0.0362(8) Uani 1.00 1 d . . .
C(118) C 0.4550(2) 0.04985(14) 0.42113(18) 0.0302(7) Uani 1.00 1 d . . .
C(119) C 0.31289(18) 0.15710(13) 0.35081(17) 0.0247(6) Uani 1.00 1 d . . .
C(120) C 0.2485(2) 0.13450(15) 0.3256(2) 0.0350(8) Uani 1.00 1 d . . .
C(121) C 0.2003(2) 0.11387(17) 0.3671(2) 0.0453(10) Uani 1.00 1 d . . .
C(122) C 0.2171(2) 0.11528(19) 0.4341(2) 0.0518(12) Uani 1.00 1 d . . .
C(123) C 0.2808(2) 0.1369(2) 0.4589(2) 0.0554(12) Uani 1.00 1 d . . .
C(124) C 0.3287(2) 0.15806(17) 0.4182(2) 0.0398(9) Uani 1.00 1 d . . .
C(125) C 0.19939(19) 0.26116(13) 0.29663(18) 0.0262(7) Uani 1.00 1 d . . .
C(126) C 0.1299(2) 0.25360(16) 0.2671(2) 0.0385(9) Uani 1.00 1 d . . .
C(127) C 0.0714(2) 0.2476(2) 0.3052(2) 0.0544(12) Uani 1.00 1 d . . .
C(128) C 0.0825(2) 0.2484(2) 0.3725(2) 0.0547(12) Uani 1.00 1 d . . .
C(129) C 0.1513(2) 0.25556(19) 0.4025(2) 0.0508(11) Uani 1.00 1 d . . .
C(130) C 0.2097(2) 0.26235(16) 0.3648(2) 0.0360(8) Uani 1.00 1 d . . .
C(131) C 0.23706(18) 0.29381(13) 0.17039(16) 0.0240(6) Uani 1.00 1 d . . .
C(132) C 0.22666(19) 0.34513(13) 0.16029(17) 0.0274(7) Uani 1.00 1 d . . .
C(133) C 0.1941(2) 0.36312(14) 0.10150(19) 0.0327(8) Uani 1.00 1 d . . .
C(134) C 0.1716(2) 0.33042(15) 0.05192(18) 0.0331(8) Uani 1.00 1 d . . .
C(135) C 0.1819(2) 0.27973(16) 0.0612(2) 0.0447(10) Uani 1.00 1 d . . .
C(136) C 0.2148(2) 0.26122(15) 0.1201(2) 0.0408(9) Uani 1.00 1 d . . .
C(201) C 0.7469(2) 0.07129(14) 0.15391(18) 0.0308(7) Uani 1.00 1 d . . .
C(202) C 0.7341(3) 0.1000(2) 0.0977(2) 0.0623(15) Uani 1.00 1 d . . .
C(203) C 0.7464(4) 0.0800(2) 0.0371(2) 0.080(2) Uani 1.00 1 d . . .
C(204) C 0.7721(3) 0.0317(2) 0.0321(2) 0.0630(15) Uani 1.00 1 d . . .
C(205) C 0.7839(2) 0.00310(18) 0.0868(2) 0.0504(11) Uani 1.00 1 d . . .
C(206) C 0.7706(2) 0.02248(16) 0.1473(2) 0.0380(9) Uani 1.00 1 d . . .
C(207) C 0.82696(19) 0.11241(13) 0.26678(17) 0.0246(6) Uani 1.00 1 d . . .
C(208) C 0.8455(2) 0.10925(14) 0.33412(18) 0.0302(7) Uani 1.00 1 d . . .
C(209) C 0.9154(2) 0.12075(17) 0.3597(2) 0.0404(9) Uani 1.00 1 d . . .
C(210) C 0.9678(2) 0.13488(17) 0.3187(2) 0.0439(10) Uani 1.00 1 d . . .
C(211) C 0.9496(2) 0.13822(17) 0.2523(2) 0.0441(10) Uani 1.00 1 d . . .
C(212) C 0.8795(2) 0.12742(15) 0.2261(2) 0.0351(8) Uani 1.00 1 d . . .
C(213) C 0.73429(18) 0.21539(12) 0.32841(17) 0.0233(6) Uani 1.00 1 d . . .
C(214) C 0.7435(2) 0.21632(14) 0.39637(18) 0.0306(7) Uani 1.00 1 d . . .
C(215) C 0.8053(2) 0.23908(15) 0.4276(2) 0.0403(9) Uani 1.00 1 d . . .
C(216) C 0.8571(2) 0.25976(16) 0.3919(2) 0.0420(10) Uani 1.00 1 d . . .
C(217) C 0.8487(2) 0.25853(16) 0.3243(2) 0.0410(9) Uani 1.00 1 d . . .
C(218) C 0.7872(2) 0.23699(15) 0.2925(2) 0.0328(8) Uani 1.00 1 d . . .
C(219) C 0.61099(18) 0.31685(12) 0.33888(17) 0.0235(6) Uani 1.00 1 d . . .
C(220) C 0.6145(2) 0.31194(14) 0.40651(18) 0.0300(7) Uani 1.00 1 d . . .
C(221) C 0.6674(2) 0.33746(15) 0.4457(2) 0.0386(9) Uani 1.00 1 d . . .
C(222) C 0.7172(2) 0.36743(17) 0.4174(2) 0.0440(10) Uani 1.00 1 d . . .
C(223) C 0.7132(2) 0.37341(18) 0.3508(2) 0.0475(11) Uani 1.00 1 d . . .
C(224) C 0.6602(2) 0.34821(16) 0.3109(2) 0.0378(9) Uani 1.00 1 d . . .
C(225) C 0.48700(18) 0.41661(12) 0.27421(17) 0.0240(6) Uani 1.00 1 d . . .
C(226) C 0.4775(2) 0.42958(15) 0.33889(19) 0.0335(8) Uani 1.00 1 d . . .
C(227) C 0.5091(2) 0.47324(18) 0.3656(2) 0.0462(10) Uani 1.00 1 d . . .
C(228) C 0.5487(2) 0.50450(17) 0.3283(2) 0.0451(10) Uani 1.00 1 d . . .
C(229) C 0.5593(2) 0.49144(16) 0.2643(2) 0.0421(9) Uani 1.00 1 d . . .
C(230) C 0.5299(2) 0.44754(15) 0.23771(19) 0.0337(8) Uani 1.00 1 d . . .
C(231) C 0.40526(18) 0.38345(12) 0.15723(16) 0.0224(6) Uani 1.00 1 d . . .
C(232) C 0.3812(2) 0.43292(14) 0.14796(19) 0.0309(7) Uani 1.00 1 d . . .
C(233) C 0.3493(2) 0.44873(16) 0.0873(2) 0.0385(9) Uani 1.00 1 d . . .
C(234) C 0.3400(2) 0.41523(16) 0.0355(2) 0.0384(9) Uani 1.00 1 d . . .
C(235) C 0.3634(2) 0.36579(16) 0.04414(19) 0.0358(8) Uani 1.00 1 d . . .
C(236) C 0.3957(2) 0.35025(13) 0.10463(18) 0.0276(7) Uani 1.00 1 d . . .
C(301) C -0.0143(4) 0.8830(3) 0.9865(4) 0.118(3) Uani 1.00 1 d D . .
C(302) C 0.1015(5) 0.7483(4) 0.9415(4) 0.147(4) Uani 1.00 1 d D . .
H(1) H 0.5160 0.0698 0.2019 0.029 Uiso 1.00 1 c R . .
H(2) H 0.4615 0.0317 0.2275 0.029 Uiso 1.00 1 c R . .
H(3) H 0.4345 0.1450 0.2176 0.025 Uiso 1.00 1 c R . .
H(4) H 0.3745 0.1107 0.2420 0.025 Uiso 1.00 1 c R . .
H(5) H 0.3458 0.2172 0.1945 0.027 Uiso 1.00 1 c R . .
H(6) H 0.2795 0.1899 0.2201 0.027 Uiso 1.00 1 c R . .
H(7) H 0.7180 0.1760 0.1988 0.031 Uiso 1.00 1 c R . .
H(8) H 0.6454 0.1467 0.1880 0.031 Uiso 1.00 1 c R . .
H(9) H 0.6441 0.2601 0.2286 0.027 Uiso 1.00 1 c R . .
H(10) H 0.5793 0.2253 0.2061 0.027 Uiso 1.00 1 c R . .
H(11) H 0.5515 0.3371 0.2067 0.029 Uiso 1.00 1 c R . .
H(12) H 0.4936 0.2968 0.1854 0.029 Uiso 1.00 1 c R . .
H(13) H 0.9272 -0.0106 0.4743 0.064 Uiso 1.00 1 c R . .
H(14) H 0.9666 -0.0153 0.4106 0.064 Uiso 1.00 1 c R . .
H(15) H 0.8864 0.0025 0.4072 0.064 Uiso 1.00 1 c R . .
H(16) H 0.6948 -0.1294 0.3595 0.058 Uiso 1.00 1 c R . .
H(17) H 0.7343 -0.1337 0.2958 0.058 Uiso 1.00 1 c R . .
H(18) H 0.7247 -0.1810 0.3386 0.058 Uiso 1.00 1 c R . .
H(19) H 0.3534 0.5043 0.3434 0.120 Uiso 1.00 1 c R . .
H(20) H 0.3138 0.5076 0.2737 0.120 Uiso 1.00 1 c R . .
H(21) H 0.3254 0.5558 0.3160 0.120 Uiso 1.00 1 c R . .
H(22) H 0.1132 0.3877 0.4259 0.124 Uiso 1.00 1 c R . .
H(23) H 0.0772 0.3908 0.3548 0.124 Uiso 1.00 1 c R . .
H(24) H 0.1575 0.3737 0.3674 0.124 Uiso 1.00 1 c R . .
H(25) H 0.9821 -0.1060 0.4741 0.064 Uiso 1.00 1 c R . .
H(26) H 0.9433 -0.1881 0.4611 0.071 Uiso 1.00 1 c R . .
H(27) H 0.8325 -0.2073 0.4038 0.061 Uiso 1.00 1 c R . .
H(28) H 0.2179 0.5857 0.3638 0.178 Uiso 1.00 1 c R . .
H(29) H 0.1040 0.5676 0.4047 0.219 Uiso 1.00 1 c R . .
H(30) H 0.0597 0.4873 0.4096 0.172 Uiso 1.00 1 c R . .
H(31) H 0.5827 0.0430 0.1285 0.044 Uiso 1.00 1 c R . .
H(32) H 0.5908 0.0070 0.0251 0.060 Uiso 1.00 1 c R . .
H(33) H 0.5987 -0.0806 0.0144 0.063 Uiso 1.00 1 c R . .
H(34) H 0.6010 -0.1316 0.1070 0.060 Uiso 1.00 1 c R . .
H(35) H 0.5953 -0.0959 0.2114 0.045 Uiso 1.00 1 c R . .
H(36) H 0.4552 -0.0614 0.2404 0.048 Uiso 1.00 1 c R . .
H(37) H 0.4139 -0.1301 0.2985 0.059 Uiso 1.00 1 c R . .
H(38) H 0.4710 -0.1518 0.4004 0.057 Uiso 1.00 1 c R . .
H(39) H 0.5697 -0.1049 0.4460 0.050 Uiso 1.00 1 c R . .
H(40) H 0.6155 -0.0374 0.3857 0.039 Uiso 1.00 1 c R . .
H(41) H 0.3517 0.0362 0.2858 0.037 Uiso 1.00 1 c R . .
H(42) H 0.2852 -0.0142 0.3530 0.045 Uiso 1.00 1 c R . .
H(43) H 0.3254 -0.0240 0.4640 0.042 Uiso 1.00 1 c R . .
H(44) H 0.4327 0.0148 0.5067 0.043 Uiso 1.00 1 c R . .
H(45) H 0.4985 0.0663 0.4386 0.037 Uiso 1.00 1 c R . .
H(46) H 0.2372 0.1336 0.2789 0.043 Uiso 1.00 1 c R . .
H(47) H 0.1560 0.0983 0.3487 0.055 Uiso 1.00 1 c R . .
H(48) H 0.1846 0.1010 0.4632 0.064 Uiso 1.00 1 c R . .
H(49) H 0.2924 0.1377 0.5057 0.067 Uiso 1.00 1 c R . .
H(50) H 0.3727 0.1741 0.4364 0.049 Uiso 1.00 1 c R . .
H(51) H 0.1226 0.2527 0.2201 0.047 Uiso 1.00 1 c R . .
H(52) H 0.0230 0.2427 0.2841 0.066 Uiso 1.00 1 c R . .
H(53) H 0.0421 0.2440 0.3985 0.066 Uiso 1.00 1 c R . .
H(54) H 0.1591 0.2562 0.4498 0.062 Uiso 1.00 1 c R . .
H(55) H 0.2576 0.2678 0.3853 0.044 Uiso 1.00 1 c R . .
H(56) H 0.2421 0.3682 0.1945 0.034 Uiso 1.00 1 c R . .
H(57) H 0.1875 0.3986 0.0954 0.040 Uiso 1.00 1 c R . .
H(58) H 0.1494 0.3427 0.0112 0.040 Uiso 1.00 1 c R . .
H(59) H 0.1667 0.2566 0.0269 0.053 Uiso 1.00 1 c R . .
H(60) H 0.2224 0.2258 0.1255 0.050 Uiso 1.00 1 c R . .
H(61) H 0.7176 0.1341 0.1011 0.078 Uiso 1.00 1 c R . .
H(62) H 0.7362 0.0999 -0.0014 0.096 Uiso 1.00 1 c R . .
H(63) H 0.7820 0.0188 -0.0103 0.075 Uiso 1.00 1 c R . .
H(64) H 0.8015 -0.0307 0.0835 0.061 Uiso 1.00 1 c R . .
H(65) H 0.7776 0.0014 0.1855 0.048 Uiso 1.00 1 c R . .
H(66) H 0.8099 0.0992 0.3627 0.037 Uiso 1.00 1 c R . .
H(67) H 0.9277 0.1183 0.4060 0.049 Uiso 1.00 1 c R . .
H(68) H 1.0166 0.1420 0.3361 0.053 Uiso 1.00 1 c R . .
H(69) H 0.9854 0.1489 0.2240 0.055 Uiso 1.00 1 c R . .
H(70) H 0.8671 0.1301 0.1797 0.043 Uiso 1.00 1 c R . .
H(71) H 0.7075 0.2012 0.4215 0.038 Uiso 1.00 1 c R . .
H(72) H 0.8113 0.2406 0.4748 0.049 Uiso 1.00 1 c R . .
H(73) H 0.8995 0.2752 0.4138 0.050 Uiso 1.00 1 c R . .
H(74) H 0.8854 0.2728 0.2993 0.050 Uiso 1.00 1 c R . .
H(75) H 0.7810 0.2365 0.2455 0.041 Uiso 1.00 1 c R . .
H(76) H 0.5801 0.2910 0.4264 0.037 Uiso 1.00 1 c R . .
H(77) H 0.6698 0.3340 0.4924 0.047 Uiso 1.00 1 c R . .
H(78) H 0.7541 0.3845 0.4447 0.053 Uiso 1.00 1 c R . .
H(79) H 0.7476 0.3946 0.3312 0.058 Uiso 1.00 1 c R . .
H(80) H 0.6565 0.3529 0.2643 0.046 Uiso 1.00 1 c R . .
H(81) H 0.4490 0.4083 0.3649 0.041 Uiso 1.00 1 c R . .
H(82) H 0.5030 0.4816 0.4107 0.057 Uiso 1.00 1 c R . .
H(83) H 0.5695 0.5351 0.3469 0.054 Uiso 1.00 1 c R . .
H(84) H 0.5870 0.5133 0.2383 0.052 Uiso 1.00 1 c R . .
H(85) H 0.5383 0.4382 0.1936 0.041 Uiso 1.00 1 c R . .
H(86) H 0.3862 0.4562 0.1839 0.038 Uiso 1.00 1 c R . .
H(87) H 0.3336 0.4829 0.0817 0.047 Uiso 1.00 1 c R . .
H(88) H 0.3180 0.4262 -0.0061 0.046 Uiso 1.00 1 c R . .
H(89) H 0.3568 0.3422 0.0087 0.044 Uiso 1.00 1 c R . .
H(90) H 0.4120 0.3162 0.1097 0.034 Uiso 1.00 1 c R . .

loop_
_atom_site_aniso_label
_atom_site_aniso_U_11
_atom_site_aniso_U_22
_atom_site_aniso_U_33
_atom_site_aniso_U_12
_atom_site_aniso_U_13
_atom_site_aniso_U_23
Cu(1) 0.0242(2) 0.0214(2) 0.0278(2) 0.00085(16) -0.00429(16) 0.00097(16)
Cu(2) 0.0231(2) 0.0229(2) 0.0241(2) -0.00290(16) -0.00240(16) 0.00098(16)
Cu(3) 0.0228(2) 0.0235(2) 0.0232(2) -0.00311(16) -0.00080(16) 0.00002(16)
Cu(4) 0.0210(2) 0.0224(2) 0.0232(2) -0.00118(16) 0.00226(15) -0.00105(15)
Cl(1) 0.0294(4) 0.0260(4) 0.0253(4) 0.0031(3) -0.0049(3) 0.0015(3)
Cl(2) 0.0286(4) 0.0273(4) 0.0241(3) 0.0026(3) -0.0040(3) -0.0003(3)
Cl(3) 0.0299(4) 0.0296(4) 0.0248(4) 0.0031(3) 0.0006(3) -0.0019(3)
Cl(11) 0.1150(16) 0.1204(17) 0.1092(16) 0.0016(13) 0.0198(13) 0.0390(13)
Cl(12) 0.145(3) 0.305(8) 0.106(3) -0.024(4) 0.013(2) 0.042(4)
Cl(13) 0.126(7) 0.140(9) 0.130(8) -0.003(5) 0.009(5) 0.068(7)
Cl(14) 0.178(2) 0.137(2) 0.151(2) 0.008(2) 0.042(2) -0.0237(19)
Cl(15) 0.31(2) 0.124(8) 0.146(13) -0.053(13) -0.101(17) 0.052(8)
Cl(16) 0.148(7) 0.106(4) 0.100(3) 0.001(3) 0.009(4) 0.001(3)
P(1) 0.0226(4) 0.0196(4) 0.0241(4) 0.0008(3) -0.0021(3) -0.0019(3)
P(2) 0.0197(3) 0.0178(3) 0.0193(3) 0.0001(3) -0.0012(3) 0.0006(3)
P(3) 0.0187(3) 0.0186(3) 0.0197(3) -0.0001(3) 0.0001(3) 0.0011(3)
P(4) 0.0191(3) 0.0200(3) 0.0214(4) 0.0008(3) -0.0004(3) 0.0015(3)
P(5) 0.0241(4) 0.0203(4) 0.0240(4) 0.0043(3) -0.0015(3) -0.0002(3)
P(6) 0.0198(4) 0.0184(3) 0.0219(4) 0.0011(3) -0.0009(3) -0.0002(3)
P(7) 0.0192(3) 0.0183(3) 0.0209(3) 0.0007(3) 0.0007(3) -0.0005(3)
P(8) 0.0198(3) 0.0176(3) 0.0204(3) 0.0010(3) 0.0022(3) 0.0002(3)
P(9) 0.0555(7) 0.0387(5) 0.0325(5) -0.0171(5) -0.0017(4) -0.0010(4)
F(1) 0.088(2) 0.059(2) 0.100(2) 0.0179(17) 0.034(2) 0.0375(18)
F(2) 0.075(2) 0.076(2) 0.090(2) -0.0349(18) -0.0041(18) -0.0276(19)
F(3) 0.0600(17) 0.0609(18) 0.0613(18) 0.0020(14) 0.0000(14) -0.0250(14)
F(4) 0.119(3) 0.093(2) 0.088(2) -0.036(2) -0.047(2) 0.049(2)
F(5) 0.0647(18) 0.071(2) 0.0551(17) -0.0259(15) -0.0004(14) -0.0026(15)
F(6) 0.132(3) 0.142(3) 0.091(2) -0.071(3) 0.053(2) -0.076(2)
N(1) 0.0308(16) 0.0302(16) 0.0306(15) 0.0074(13) 0.0039(12) 0.0041(12)
N(2) 0.0374(18) 0.044(2) 0.0344(17) 0.0150(15) -0.0035(14) -0.0083(15)
C(1) 0.0283(18) 0.0285(18) 0.0338(19) 0.0027(14) 0.0010(14) 0.0001(15)
C(2) 0.0296(19) 0.0334(19) 0.0310(19) 0.0037(15) 0.0018(14) -0.0029(15)
C(3) 0.0239(16) 0.0239(16) 0.0235(16) 0.0009(13) -0.0023(12) -0.0013(12)
C(4) 0.0191(15) 0.0214(15) 0.0189(14) 0.0001(12) -0.0006(11) 0.0018(11)
C(5) 0.0197(15) 0.0227(15) 0.0226(15) -0.0006(12) -0.0008(12) 0.0005(12)
C(6) 0.0248(16) 0.0239(16) 0.0248(16) 0.0040(13) -0.0023(13) -0.0013(12)
C(7) 0.0226(16) 0.0212(15) 0.0220(15) 0.0021(12) 0.0005(12) 0.0006(12)
C(8) 0.0242(16) 0.0208(15) 0.0249(16) 0.0035(12) 0.0027(12) 0.0001(12)
C(11) 0.0332(19) 0.0346(19) 0.0286(18) 0.0164(15) 0.0091(15) 0.0077(15)
C(12) 0.038(2) 0.049(2) 0.0297(19) 0.0187(18) 0.0073(16) 0.0019(17)
C(13) 0.049(2) 0.070(3) 0.038(2) 0.037(2) 0.0083(19) 0.011(2)
C(14) 0.063(3) 0.066(3) 0.049(2) 0.049(2) 0.024(2) 0.026(2)
C(15) 0.064(3) 0.041(2) 0.050(2) 0.029(2) 0.034(2) 0.019(2)
C(16) 0.042(2) 0.036(2) 0.037(2) 0.0110(17) 0.0182(17) 0.0066(16)
C(17) 0.045(2) 0.064(3) 0.047(2) 0.011(2) -0.001(2) -0.015(2)
C(18) 0.053(2) 0.040(2) 0.053(2) 0.002(2) 0.020(2) -0.001(2)
C(21) 0.060(3) 0.067(3) 0.038(2) 0.048(2) -0.010(2) -0.013(2)
C(22) 0.093(4) 0.059(3) 0.055(3) 0.029(3) -0.026(3) -0.009(2)
C(23) 0.173(9) 0.084(5) 0.066(4) 0.048(5) -0.061(5) -0.011(3)
C(24) 0.116(7) 0.135(7) 0.052(3) 0.070(6) -0.031(4) -0.029(4)
C(25) 0.104(6) 0.170(9) 0.053(3) 0.077(6) -0.015(3) -0.017(5)
C(26) 0.057(3) 0.129(6) 0.037(2) 0.045(3) -0.008(2) -0.009(3)
C(27) 0.139(7) 0.065(4) 0.119(6) -0.011(4) -0.065(5) 0.013(4)
C(28) 0.063(4) 0.179(9) 0.078(4) 0.023(5) -0.002(3) 0.035(5)
C(101) 0.0226(16) 0.0277(17) 0.0298(18) 0.0002(13) -0.0005(13) -0.0085(14)
C(102) 0.037(2) 0.036(2) 0.035(2) 0.0017(16) 0.0044(16) -0.0072(16)
C(103) 0.054(2) 0.055(2) 0.035(2) 0.004(2) 0.0074(19) -0.0122(19)
C(104) 0.052(2) 0.061(3) 0.046(2) -0.000(2) 0.009(2) -0.032(2)
C(105) 0.047(2) 0.039(2) 0.062(3) -0.0001(19) 0.014(2) -0.026(2)
C(106) 0.034(2) 0.0310(19) 0.044(2) 0.0019(16) 0.0049(17) -0.0096(16)
C(107) 0.0267(17) 0.0214(16) 0.0307(18) 0.0003(13) 0.0007(13) -0.0005(13)
C(108) 0.034(2) 0.037(2) 0.046(2) -0.0064(17) -0.0011(17) 0.0005(17)
C(109) 0.043(2) 0.041(2) 0.060(2) -0.0124(19) 0.003(2) 0.003(2)
C(110) 0.046(2) 0.036(2) 0.059(2) -0.0015(19) 0.018(2) 0.015(2)
C(111) 0.042(2) 0.039(2) 0.044(2) 0.0066(18) 0.0087(18) 0.0114(18)
C(112) 0.0333(19) 0.0285(18) 0.0343(19) 0.0013(15) 0.0006(15) 0.0040(15)
C(113) 0.0238(16) 0.0182(14) 0.0223(15) 0.0016(12) 0.0000(12) 0.0004(12)
C(114) 0.0319(19) 0.0305(18) 0.0280(18) -0.0077(15) -0.0032(14) 0.0037(14)
C(115) 0.035(2) 0.033(2) 0.040(2) -0.0089(16) -0.0019(16) 0.0057(16)
C(116) 0.039(2) 0.0296(19) 0.036(2) -0.0041(16) 0.0112(16) 0.0060(15)
C(117) 0.046(2) 0.035(2) 0.0280(19) -0.0040(17) 0.0049(16) 0.0038(15)
C(118) 0.0336(19) 0.0305(18) 0.0258(17) -0.0038(15) -0.0015(14) 0.0011(14)
C(119) 0.0246(16) 0.0233(16) 0.0270(17) 0.0049(13) 0.0082(13) 0.0019(13)
C(120) 0.033(2) 0.035(2) 0.038(2) -0.0071(16) 0.0081(16) 0.0021(16)
C(121) 0.040(2) 0.040(2) 0.058(2) -0.0081(18) 0.018(2) 0.004(2)
C(122) 0.048(2) 0.055(2) 0.057(2) 0.004(2) 0.030(2) 0.021(2)
C(123) 0.057(3) 0.072(3) 0.040(2) 0.003(2) 0.017(2) 0.014(2)
C(124) 0.035(2) 0.051(2) 0.034(2) 0.0044(18) 0.0083(16) 0.0043(18)
C(125) 0.0232(16) 0.0248(16) 0.0311(18) -0.0006(13) 0.0047(13) 0.0029(13)
C(126) 0.0295(19) 0.039(2) 0.047(2) -0.0035(16) 0.0029(17) 0.0026(18)
C(127) 0.034(2) 0.059(3) 0.072(3) -0.007(2) 0.011(2) 0.003(2)
C(128) 0.044(2) 0.057(2) 0.068(3) -0.006(2) 0.029(2) 0.005(2)
C(129) 0.050(2) 0.056(2) 0.050(2) -0.006(2) 0.021(2) 0.003(2)
C(130) 0.032(2) 0.041(2) 0.036(2) -0.0026(16) 0.0093(16) 0.0020(17)
C(131) 0.0218(16) 0.0253(16) 0.0246(16) 0.0017(12) -0.0002(12) 0.0011(13)
C(132) 0.0274(17) 0.0258(17) 0.0278(17) 0.0031(13) -0.0042(14) 0.0013(13)
C(133) 0.0331(19) 0.0297(18) 0.0346(19) 0.0049(15) -0.0018(15) 0.0080(15)
C(134) 0.0331(19) 0.037(2) 0.0277(18) 0.0039(16) -0.0049(14) 0.0055(15)
C(135) 0.058(2) 0.038(2) 0.035(2) 0.0059(19) -0.0199(19) -0.0046(17)
C(136) 0.053(2) 0.0283(19) 0.037(2) 0.0067(17) -0.0152(18) -0.0027(16)
C(201) 0.0328(19) 0.0291(18) 0.0298(18) 0.0055(14) -0.0018(14) -0.0040(14)
C(202) 0.095(4) 0.051(2) 0.041(2) 0.034(2) 0.000(2) -0.001(2)
C(203) 0.121(5) 0.073(4) 0.043(2) 0.041(3) -0.002(3) -0.002(2)
C(204) 0.080(3) 0.065(3) 0.043(2) 0.027(2) -0.003(2) -0.022(2)
C(205) 0.055(2) 0.044(2) 0.052(2) 0.010(2) 0.006(2) -0.020(2)
C(206) 0.040(2) 0.035(2) 0.040(2) 0.0064(17) 0.0052(17) -0.0039(16)
C(207) 0.0246(16) 0.0214(15) 0.0277(17) 0.0059(13) 0.0014(13) 0.0006(12)
C(208) 0.0278(18) 0.0320(18) 0.0305(18) -0.0002(14) 0.0009(14) 0.0007(14)
C(209) 0.035(2) 0.042(2) 0.042(2) -0.0009(17) -0.0059(17) 0.0020(18)
C(210) 0.031(2) 0.044(2) 0.056(2) -0.0043(18) -0.0015(18) 0.000(2)
C(211) 0.035(2) 0.046(2) 0.053(2) -0.0053(18) 0.0156(19) 0.002(2)
C(212) 0.036(2) 0.034(2) 0.035(2) 0.0015(16) 0.0065(16) 0.0035(16)
C(213) 0.0214(15) 0.0200(15) 0.0279(17) 0.0038(12) -0.0022(12) -0.0014(12)
C(214) 0.0320(19) 0.0280(18) 0.0305(18) 0.0004(14) -0.0059(14) -0.0045(14)
C(215) 0.042(2) 0.034(2) 0.041(2) 0.0024(17) -0.0185(18) -0.0059(17)
C(216) 0.034(2) 0.032(2) 0.057(2) -0.0011(16) -0.0161(19) -0.0069(18)
C(217) 0.030(2) 0.038(2) 0.055(2) -0.0063(16) 0.0006(18) 0.0004(19)
C(218) 0.0298(19) 0.0330(19) 0.036(2) -0.0030(15) 0.0030(15) -0.0013(15)
C(219) 0.0221(16) 0.0213(15) 0.0267(16) 0.0018(12) 0.0003(12) -0.0038(12)
C(220) 0.0319(19) 0.0265(17) 0.0307(18) -0.0020(14) -0.0023(14) -0.0032(14)
C(221) 0.045(2) 0.032(2) 0.037(2) -0.0046(17) -0.0088(17) -0.0066(16)
C(222) 0.040(2) 0.041(2) 0.049(2) -0.0084(18) -0.0080(19) -0.0143(19)
C(223) 0.042(2) 0.053(2) 0.049(2) -0.023(2) 0.0077(19) -0.012(2)
C(224) 0.037(2) 0.041(2) 0.036(2) -0.0162(17) 0.0075(16) -0.0063(17)
C(225) 0.0232(16) 0.0208(15) 0.0280(17) 0.0004(12) 0.0017(13) -0.0020(12)
C(226) 0.036(2) 0.033(2) 0.0317(19) -0.0081(15) 0.0065(15) -0.0051(15)
C(227) 0.052(2) 0.046(2) 0.041(2) -0.015(2) 0.009(2) -0.0193(19)
C(228) 0.048(2) 0.038(2) 0.050(2) -0.0124(19) 0.007(2) -0.0162(19)
C(229) 0.044(2) 0.038(2) 0.045(2) -0.0183(18) 0.0093(19) -0.0043(18)
C(230) 0.036(2) 0.0330(19) 0.0327(19) -0.0098(16) 0.0089(15) -0.0034(15)
C(231) 0.0205(15) 0.0229(15) 0.0242(16) 0.0006(12) 0.0032(12) 0.0032(12)
C(232) 0.0304(19) 0.0296(18) 0.0324(19) 0.0022(14) 0.0007(15) 0.0032(14)
C(233) 0.036(2) 0.036(2) 0.043(2) 0.0071(17) 0.0003(17) 0.0149(17)
C(234) 0.034(2) 0.045(2) 0.035(2) -0.0038(17) -0.0040(16) 0.0146(17)
C(235) 0.036(2) 0.041(2) 0.0296(19) -0.0074(17) -0.0030(15) 0.0010(16)
C(236) 0.0277(17) 0.0273(17) 0.0272(17) -0.0030(14) -0.0005(13) 0.0013(13)
C(301) 0.092(5) 0.139(7) 0.119(6) -0.020(5) -0.024(4) 0.067(6)
C(302) 0.135(8) 0.188(11) 0.111(7) 0.020(8) -0.021(6) 0.003(7)

loop_
_atom_type_symbol
_atom_type_description
_atom_type_scat_dispersion_real
_atom_type_scat_dispersion_imag
_atom_type_scat_source
C C 0.003 0.002
;
International Tables for Crystallography
(1992, Vol. C, Tables 4.2.6.8 and 6.1.1.4)
;
H H 0.000 0.000
;
International Tables for Crystallography
(1992, Vol. C, Table 6.1.1.4)
;
Cl Cl 0.148 0.159
;
International Tables for Crystallography
(1992, Vol. C, Tables 4.2.6.8 and 6.1.1.4)
;
Cu Cu 0.320 1.265
;
International Tables for Crystallography
(1992, Vol. C, Tables 4.2.6.8 and 6.1.1.4)
;
F F 0.017 0.010
;
International Tables for Crystallography
(1992, Vol. C, Tables 4.2.6.8 and 6.1.1.4)
;
N N 0.006 0.003
;
International Tables for Crystallography
(1992, Vol. C, Tables 4.2.6.8 and 6.1.1.4)
;
P P 0.102 0.094
;
International Tables for Crystallography
(1992, Vol. C, Tables 4.2.6.8 and 6.1.1.4)
;

loop_
_geom_angle_atom_site_label_1
_geom_angle_atom_site_label_2
_geom_angle_atom_site_label_3
_geom_angle
_geom_angle_publ_flag
_geom_angle_site_symmetry_1
_geom_angle_site_symmetry_2
_geom_angle_site_symmetry_3
Cl(1) Cu(1) P(1) 107.43(3) yes . . .
Cl(1) Cu(1) P(5) 109.47(3) yes . . .
Cl(1) Cu(1) C(1) 101.99(11) yes . . .
P(1) Cu(1) P(5) 112.15(3) yes . . .
P(1) Cu(1) C(1) 111.26(11) yes . . .
P(5) Cu(1) C(1) 113.85(11) yes . . .
Cl(1) Cu(2) Cl(2) 107.95(3) yes . . .
Cl(1) Cu(2) P(2) 106.57(3) yes . . .
Cl(1) Cu(2) P(6) 103.30(3) yes . . .
Cl(2) Cu(2) P(2) 103.82(3) yes . . .
Cl(2) Cu(2) P(6) 111.79(3) yes . . .
P(2) Cu(2) P(6) 122.68(3) yes . . .
Cl(2) Cu(3) Cl(3) 103.42(3) yes . . .
Cl(2) Cu(3) P(3) 106.66(3) yes . . .
Cl(2) Cu(3) P(7) 108.77(3) yes . . .
Cl(3) Cu(3) P(3) 108.23(3) yes . . .
Cl(3) Cu(3) P(7) 103.15(3) yes . . .
P(3) Cu(3) P(7) 124.70(3) yes . . .
Cl(3) Cu(4) P(4) 111.07(3) yes . . .
Cl(3) Cu(4) P(8) 108.46(3) yes . . .
Cl(3) Cu(4) C(2) 104.37(11) yes . . .
P(4) Cu(4) P(8) 114.44(3) yes . . .
P(4) Cu(4) C(2) 109.17(11) yes . . .
P(8) Cu(4) C(2) 108.82(11) yes . . .
Cu(1) Cl(1) Cu(2) 93.44(3) yes . . .
Cu(2) Cl(2) Cu(3) 87.77(3) yes . . .
Cu(3) Cl(3) Cu(4) 90.18(3) yes . . .
Cu(1) P(1) C(3) 117.76(11) yes . . .
Cu(1) P(1) C(101) 113.46(11) yes . . .
Cu(1) P(1) C(107) 115.69(11) yes . . .
C(3) P(1) C(101) 99.75(15) yes . . .
C(3) P(1) C(107) 105.26(16) yes . . .
C(101) P(1) C(107) 102.74(16) yes . . .
Cu(2) P(2) C(3) 115.92(11) yes . . .
Cu(2) P(2) C(4) 115.37(10) yes . . .
Cu(2) P(2) C(113) 119.57(10) yes . . .
C(3) P(2) C(4) 97.67(14) yes . . .
C(3) P(2) C(113) 101.96(15) yes . . .
C(4) P(2) C(113) 103.21(14) yes . . .
Cu(3) P(3) C(4) 112.94(10) yes . . .
Cu(3) P(3) C(5) 116.16(10) yes . . .
Cu(3) P(3) C(119) 119.39(11) yes . . .
C(4) P(3) C(5) 98.94(14) yes . . .
C(4) P(3) C(119) 103.74(15) yes . . .
C(5) P(3) C(119) 103.01(14) yes . . .
Cu(4) P(4) C(5) 118.04(10) yes . . .
Cu(4) P(4) C(125) 111.59(11) yes . . .
Cu(4) P(4) C(131) 113.19(11) yes . . .
C(5) P(4) C(125) 107.09(15) yes . . .
C(5) P(4) C(131) 102.12(15) yes . . .
C(125) P(4) C(131) 103.44(15) yes . . .
Cu(1) P(5) C(6) 117.89(12) yes . . .
Cu(1) P(5) C(201) 115.71(12) yes . . .
Cu(1) P(5) C(207) 111.76(11) yes . . .
C(6) P(5) C(201) 101.58(16) yes . . .
C(6) P(5) C(207) 105.52(15) yes . . .
C(201) P(5) C(207) 102.69(17) yes . . .
Cu(2) P(6) C(6) 115.40(11) yes . . .
Cu(2) P(6) C(7) 115.33(11) yes . . .
Cu(2) P(6) C(213) 120.12(11) yes . . .
C(6) P(6) C(7) 97.13(15) yes . . .
C(6) P(6) C(213) 102.64(15) yes . . .
C(7) P(6) C(213) 102.94(14) yes . . .
Cu(3) P(7) C(7) 116.71(10) yes . . .
Cu(3) P(7) C(8) 117.75(11) yes . . .
Cu(3) P(7) C(219) 115.45(11) yes . . .
C(7) P(7) C(8) 97.04(15) yes . . .
C(7) P(7) C(219) 102.20(15) yes . . .
C(8) P(7) C(219) 105.01(14) yes . . .
Cu(4) P(8) C(8) 118.19(11) yes . . .
Cu(4) P(8) C(225) 113.08(11) yes . . .
Cu(4) P(8) C(231) 113.60(11) yes . . .
C(8) P(8) C(225) 104.84(14) yes . . .
C(8) P(8) C(231) 102.38(15) yes . . .
C(225) P(8) C(231) 103.09(15) yes . . .
F(1) P(9) F(2) 90.59(19) yes . . .
F(1) P(9) F(3) 87.68(18) yes . . .
F(1) P(9) F(4) 175.2(2) yes . . .
F(1) P(9) F(5) 88.95(18) yes . . .
F(1) P(9) F(6) 93.8(2) yes . . .
F(2) P(9) F(3) 88.68(18) yes . . .
F(2) P(9) F(4) 90.4(2) yes . . .
F(2) P(9) F(5) 179.17(19) yes . . .
F(2) P(9) F(6) 90.0(2) yes . . .
F(3) P(9) F(4) 87.69(19) yes . . .
F(3) P(9) F(5) 90.62(16) yes . . .
F(3) P(9) F(6) 178.0(2) yes . . .
F(4) P(9) F(5) 90.0(2) yes . . .
F(4) P(9) F(6) 90.8(2) yes . . .
F(5) P(9) F(6) 90.7(2) yes . . .
C(1) N(1) C(11) 178.4(3) yes . . .
C(2) N(2) C(21) 177.4(4) yes . . .
Cu(1) C(1) N(1) 174.7(3) yes . . .
Cu(4) C(2) N(2) 177.3(3) yes . . .
P(1) C(3) P(2) 116.01(17) yes . . .
P(2) C(4) P(3) 114.88(16) yes . . .
P(3) C(5) P(4) 114.38(17) yes . . .
P(5) C(6) P(6) 116.26(18) yes . . .
P(6) C(7) P(7) 115.61(17) yes . . .
P(7) C(8) P(8) 115.04(18) yes . . .
N(1) C(11) C(12) 117.8(3) yes . . .
N(1) C(11) C(16) 118.5(3) yes . . .
C(12) C(11) C(16) 123.7(3) yes . . .
C(11) C(12) C(13) 116.6(4) yes . . .
C(11) C(12) C(17) 121.8(3) yes . . .
C(13) C(12) C(17) 121.6(3) yes . . .
C(12) C(13) C(14) 121.2(4) yes . . .
C(13) C(14) C(15) 120.9(4) yes . . .
C(14) C(15) C(16) 120.9(4) yes . . .
C(11) C(16) C(15) 116.6(3) yes . . .
C(11) C(16) C(18) 121.4(3) yes . . .
C(15) C(16) C(18) 122.0(3) yes . . .
N(2) C(21) C(22) 118.3(5) yes . . .
N(2) C(21) C(26) 115.4(5) yes . . .
C(22) C(21) C(26) 126.3(6) yes . . .
C(21) C(22) C(23) 115.9(6) yes . . .
C(21) C(22) C(27) 121.9(6) yes . . .
C(23) C(22) C(27) 122.1(6) yes . . .
C(22) C(23) C(24) 114.5(7) yes . . .
C(23) C(24) C(25) 127.1(10) yes . . .
C(24) C(25) C(26) 121.4(9) yes . . .
C(21) C(26) C(25) 114.7(7) yes . . .
C(21) C(26) C(28) 123.4(6) yes . . .
C(25) C(26) C(28) 121.9(7) yes . . .
P(1) C(101) C(102) 119.6(2) yes . . .
P(1) C(101) C(106) 121.7(2) yes . . .
C(102) C(101) C(106) 118.7(3) yes . . .
C(101) C(102) C(103) 120.6(3) yes . . .
C(102) C(103) C(104) 120.2(4) yes . . .
C(103) C(104) C(105) 119.4(4) yes . . .
C(104) C(105) C(106) 120.7(4) yes . . .
C(101) C(106) C(105) 120.3(3) yes . . .
P(1) C(107) C(108) 121.7(2) yes . . .
P(1) C(107) C(112) 119.1(2) yes . . .
C(108) C(107) C(112) 119.1(3) yes . . .
C(107) C(108) C(109) 120.1(3) yes . . .
C(108) C(109) C(110) 120.7(4) yes . . .
C(109) C(110) C(111) 119.9(4) yes . . .
C(110) C(111) C(112) 120.0(4) yes . . .
C(107) C(112) C(111) 120.2(3) yes . . .
P(2) C(113) C(114) 121.5(2) yes . . .
P(2) C(113) C(118) 119.6(2) yes . . .
C(114) C(113) C(118) 118.9(3) yes . . .
C(113) C(114) C(115) 120.8(3) yes . . .
C(114) C(115) C(116) 119.9(3) yes . . .
C(115) C(116) C(117) 120.0(3) yes . . .
C(116) C(117) C(118) 120.1(3) yes . . .
C(113) C(118) C(117) 120.3(3) yes . . .
P(3) C(119) C(120) 123.0(2) yes . . .
P(3) C(119) C(124) 118.4(2) yes . . .
C(120) C(119) C(124) 118.6(3) yes . . .
C(119) C(120) C(121) 120.8(3) yes . . .
C(120) C(121) C(122) 119.6(4) yes . . .
C(121) C(122) C(123) 119.6(4) yes . . .
C(122) C(123) C(124) 121.3(4) yes . . .
C(119) C(124) C(123) 120.0(3) yes . . .
P(4) C(125) C(126) 123.1(3) yes . . .
P(4) C(125) C(130) 117.8(2) yes . . .
C(126) C(125) C(130) 118.9(3) yes . . .
C(125) C(126) C(127) 120.4(4) yes . . .
C(126) C(127) C(128) 120.2(4) yes . . .
C(127) C(128) C(129) 120.2(4) yes . . .
C(128) C(129) C(130) 120.0(4) yes . . .
C(125) C(130) C(129) 120.4(3) yes . . .
P(4) C(131) C(132) 117.2(2) yes . . .
P(4) C(131) C(136) 124.4(2) yes . . .
C(132) C(131) C(136) 118.4(3) yes . . .
C(131) C(132) C(133) 120.8(3) yes . . .
C(132) C(133) C(134) 120.4(3) yes . . .
C(133) C(134) C(135) 119.3(3) yes . . .
C(134) C(135) C(136) 120.8(3) yes . . .
C(131) C(136) C(135) 120.3(3) yes . . .
P(5) C(201) C(202) 123.9(3) yes . . .
P(5) C(201) C(206) 118.0(2) yes . . .
C(202) C(201) C(206) 118.1(3) yes . . .
C(201) C(202) C(203) 120.3(4) yes . . .
C(202) C(203) C(204) 120.5(5) yes . . .
C(203) C(204) C(205) 119.6(5) yes . . .
C(204) C(205) C(206) 120.2(4) yes . . .
C(201) C(206) C(205) 121.3(3) yes . . .
P(5) C(207) C(208) 117.7(2) yes . . .
P(5) C(207) C(212) 123.3(2) yes . . .
C(208) C(207) C(212) 119.0(3) yes . . .
C(207) C(208) C(209) 120.3(3) yes . . .
C(208) C(209) C(210) 120.4(3) yes . . .
C(209) C(210) C(211) 119.5(3) yes . . .
C(210) C(211) C(212) 120.6(4) yes . . .
C(207) C(212) C(211) 120.1(3) yes . . .
P(6) C(213) C(214) 118.3(2) yes . . .
P(6) C(213) C(218) 122.4(2) yes . . .
C(214) C(213) C(218) 119.2(3) yes . . .
C(213) C(214) C(215) 119.6(3) yes . . .
C(214) C(215) C(216) 120.6(3) yes . . .
C(215) C(216) C(217) 120.2(3) yes . . .
C(216) C(217) C(218) 120.0(4) yes . . .
C(213) C(218) C(217) 120.4(3) yes . . .
P(7) C(219) C(220) 118.4(2) yes . . .
P(7) C(219) C(224) 122.0(2) yes . . .
C(220) C(219) C(224) 119.4(3) yes . . .
C(219) C(220) C(221) 120.2(3) yes . . .
C(220) C(221) C(222) 120.1(3) yes . . .
C(221) C(222) C(223) 120.2(4) yes . . .
C(222) C(223) C(224) 120.4(4) yes . . .
C(219) C(224) C(223) 119.8(3) yes . . .
P(8) C(225) C(226) 118.7(2) yes . . .
P(8) C(225) C(230) 122.3(2) yes . . .
C(226) C(225) C(230) 118.9(3) yes . . .
C(225) C(226) C(227) 119.9(3) yes . . .
C(226) C(227) C(228) 120.6(4) yes . . .
C(227) C(228) C(229) 119.8(4) yes . . .
C(228) C(229) C(230) 120.3(4) yes . . .
C(225) C(230) C(229) 120.5(3) yes . . .
P(8) C(231) C(232) 120.2(2) yes . . .
P(8) C(231) C(236) 121.2(2) yes . . .
C(232) C(231) C(236) 118.3(3) yes . . .
C(231) C(232) C(233) 120.7(3) yes . . .
C(232) C(233) C(234) 120.3(3) yes . . .
C(233) C(234) C(235) 119.6(3) yes . . .
C(234) C(235) C(236) 119.9(3) yes . . .
C(231) C(236) C(235) 121.1(3) yes . . .
Cl(11) C(301) Cl(12) 113.5(5) yes . . .
Cl(11) C(301) Cl(13) 104.9(5) yes . . .
Cl(14) C(302) Cl(15) 123.6(15) yes . . .
Cl(14) C(302) Cl(16) 101.9(7) yes . . .
P(1) C(3) H(1) 107.8 no . . .
P(1) C(3) H(2) 107.8 no . . .
P(2) C(3) H(1) 108.2 no . . .
P(2) C(3) H(2) 108.2 no . . .
H(1) C(3) H(2) 108.6 no . . .
P(2) C(4) H(3) 108.2 no . . .
P(2) C(4) H(4) 108.4 no . . .
P(3) C(4) H(3) 108.1 no . . .
P(3) C(4) H(4) 108.2 no . . .
H(3) C(4) H(4) 109.0 no . . .
P(3) C(5) H(5) 108.6 no . . .
P(3) C(5) H(6) 108.3 no . . .
P(4) C(5) H(5) 108.6 no . . .
P(4) C(5) H(6) 108.3 no . . .
H(5) C(5) H(6) 108.5 no . . .
P(5) C(6) H(7) 107.7 no . . .
P(5) C(6) H(8) 107.7 no . . .
P(6) C(6) H(7) 108.1 no . . .
P(6) C(6) H(8) 108.1 no . . .
H(7) C(6) H(8) 108.7 no . . .
P(6) C(7) H(9) 108.0 no . . .
P(6) C(7) H(10) 108.2 no . . .
P(7) C(7) H(9) 107.9 no . . .
P(7) C(7) H(10) 108.2 no . . .
H(9) C(7) H(10) 108.7 no . . .
P(7) C(8) H(11) 108.4 no . . .
P(7) C(8) H(12) 108.2 no . . .
P(8) C(8) H(11) 108.2 no . . .
P(8) C(8) H(12) 107.9 no . . .
H(11) C(8) H(12) 109.1 no . . .
C(12) C(13) H(25) 119.2 no . . .
C(14) C(13) H(25) 119.6 no . . .
C(13) C(14) H(26) 118.9 no . . .
C(15) C(14) H(26) 120.2 no . . .
C(14) C(15) H(27) 119.2 no . . .
C(16) C(15) H(27) 119.8 no . . .
C(12) C(17) H(13) 110.3 no . . .
C(12) C(17) H(14) 109.8 no . . .
C(12) C(17) H(15) 110.0 no . . .
H(13) C(17) H(14) 108.8 no . . .
H(13) C(17) H(15) 109.3 no . . .
H(14) C(17) H(15) 108.6 no . . .
C(16) C(18) H(16) 110.5 no . . .
C(16) C(18) H(17) 110.1 no . . .
C(16) C(18) H(18) 110.7 no . . .
H(16) C(18) H(17) 107.9 no . . .
H(16) C(18) H(18) 109.2 no . . .
H(17) C(18) H(18) 108.4 no . . .
C(22) C(23) H(28) 112.8 no . . .
C(24) C(23) H(28) 132.7 no . . .
C(23) C(24) H(29) 103.9 no . . .
C(25) C(24) H(29) 129.0 no . . .
C(24) C(25) H(30) 114.9 no . . .
C(26) C(25) H(30) 123.7 no . . .
C(22) C(27) H(19) 113.9 no . . .
C(22) C(27) H(20) 114.1 no . . .
C(22) C(27) H(21) 116.2 no . . .
H(19) C(27) H(20) 102.7 no . . .
H(19) C(27) H(21) 104.4 no . . .
H(20) C(27) H(21) 104.2 no . . .
C(26) C(28) H(22) 115.0 no . . .
C(26) C(28) H(23) 115.3 no . . .
C(26) C(28) H(24) 112.9 no . . .
H(22) C(28) H(23) 105.3 no . . .
H(22) C(28) H(24) 103.2 no . . .
H(23) C(28) H(24) 103.9 no . . .
C(101) C(102) H(31) 119.4 no . . .
C(103) C(102) H(31) 120.0 no . . .
C(102) C(103) H(32) 119.8 no . . .
C(104) C(103) H(32) 120.0 no . . .
C(103) C(104) H(33) 119.8 no . . .
C(105) C(104) H(33) 120.7 no . . .
C(104) C(105) H(34) 118.9 no . . .
C(106) C(105) H(34) 120.4 no . . .
C(101) C(106) H(35) 119.8 no . . .
C(105) C(106) H(35) 119.9 no . . .
C(107) C(108) H(36) 119.8 no . . .
C(109) C(108) H(36) 120.2 no . . .
C(108) C(109) H(37) 119.7 no . . .
C(110) C(109) H(37) 119.6 no . . .
C(109) C(110) H(38) 119.7 no . . .
C(111) C(110) H(38) 120.4 no . . .
C(110) C(111) H(39) 119.7 no . . .
C(112) C(111) H(39) 120.3 no . . .
C(107) C(112) H(40) 119.6 no . . .
C(111) C(112) H(40) 120.2 no . . .
C(113) C(114) H(41) 119.2 no . . .
C(115) C(114) H(41) 120.0 no . . .
C(114) C(115) H(42) 119.8 no . . .
C(116) C(115) H(42) 120.4 no . . .
C(115) C(116) H(43) 119.9 no . . .
C(117) C(116) H(43) 120.1 no . . .
C(116) C(117) H(44) 119.8 no . . .
C(118) C(117) H(44) 120.0 no . . .
C(113) C(118) H(45) 119.5 no . . .
C(117) C(118) H(45) 120.2 no . . .
C(119) C(120) H(46) 119.1 no . . .
C(121) C(120) H(46) 120.1 no . . .
C(120) C(121) H(47) 119.6 no . . .
C(122) C(121) H(47) 120.8 no . . .
C(121) C(122) H(48) 120.4 no . . .
C(123) C(122) H(48) 120.0 no . . .
C(122) C(123) H(49) 119.4 no . . .
C(124) C(123) H(49) 119.2 no . . .
C(119) C(124) H(50) 119.5 no . . .
C(123) C(124) H(50) 120.5 no . . .
C(125) C(126) H(51) 119.1 no . . .
C(127) C(126) H(51) 120.5 no . . .
C(126) C(127) H(52) 119.7 no . . .
C(128) C(127) H(52) 120.1 no . . .
C(127) C(128) H(53) 119.9 no . . .
C(129) C(128) H(53) 119.9 no . . .
C(128) C(129) H(54) 120.3 no . . .
C(130) C(129) H(54) 119.7 no . . .
C(125) C(130) H(55) 119.1 no . . .
C(129) C(130) H(55) 120.5 no . . .
C(131) C(132) H(56) 119.5 no . . .
C(133) C(132) H(56) 119.7 no . . .
C(132) C(133) H(57) 119.7 no . . .
C(134) C(133) H(57) 119.9 no . . .
C(133) C(134) H(58) 120.6 no . . .
C(135) C(134) H(58) 120.1 no . . .
C(134) C(135) H(59) 120.0 no . . .
C(136) C(135) H(59) 119.2 no . . .
C(131) C(136) H(60) 119.9 no . . .
C(135) C(136) H(60) 119.8 no . . .
C(201) C(202) H(61) 119.6 no . . .
C(203) C(202) H(61) 120.1 no . . .
C(202) C(203) H(62) 119.5 no . . .
C(204) C(203) H(62) 120.0 no . . .
C(203) C(204) H(63) 119.4 no . . .
C(205) C(204) H(63) 120.9 no . . .
C(204) C(205) H(64) 119.9 no . . .
C(206) C(205) H(64) 119.9 no . . .
C(201) C(206) H(65) 119.3 no . . .
C(205) C(206) H(65) 119.4 no . . .
C(207) C(208) H(66) 119.9 no . . .
C(209) C(208) H(66) 119.8 no . . .
C(208) C(209) H(67) 119.8 no . . .
C(210) C(209) H(67) 119.9 no . . .
C(209) C(210) H(68) 120.8 no . . .
C(211) C(210) H(68) 119.7 no . . .
C(210) C(211) H(69) 119.7 no . . .
C(212) C(211) H(69) 119.7 no . . .
C(207) C(212) H(70) 119.6 no . . .
C(211) C(212) H(70) 120.2 no . . .
C(213) C(214) H(71) 119.8 no . . .
C(215) C(214) H(71) 120.6 no . . .
C(214) C(215) H(72) 119.9 no . . .
C(216) C(215) H(72) 119.6 no . . .
C(215) C(216) H(73) 120.0 no . . .
C(217) C(216) H(73) 119.8 no . . .
C(216) C(217) H(74) 120.0 no . . .
C(218) C(217) H(74) 120.0 no . . .
C(213) C(218) H(75) 119.5 no . . .
C(217) C(218) H(75) 120.1 no . . .
C(219) C(220) H(76) 120.0 no . . .
C(221) C(220) H(76) 119.8 no . . .
C(220) C(221) H(77) 120.0 no . . .
C(222) C(221) H(77) 119.8 no . . .
C(221) C(222) H(78) 119.7 no . . .
C(223) C(222) H(78) 120.1 no . . .
C(222) C(223) H(79) 120.2 no . . .
C(224) C(223) H(79) 119.5 no . . .
C(219) C(224) H(80) 119.6 no . . .
C(223) C(224) H(80) 120.5 no . . .
C(225) C(226) H(81) 119.8 no . . .
C(227) C(226) H(81) 120.3 no . . .
C(226) C(227) H(82) 119.4 no . . .
C(228) C(227) H(82) 120.0 no . . .
C(227) C(228) H(83) 120.1 no . . .
C(229) C(228) H(83) 120.1 no . . .
C(228) C(229) H(84) 119.6 no . . .
C(230) C(229) H(84) 120.1 no . . .
C(225) C(230) H(85) 119.5 no . . .
C(229) C(230) H(85) 120.1 no . . .
C(231) C(232) H(86) 119.6 no . . .
C(233) C(232) H(86) 119.7 no . . .
C(232) C(233) H(87) 119.6 no . . .
C(234) C(233) H(87) 120.1 no . . .
C(233) C(234) H(88) 120.1 no . . .
C(235) C(234) H(88) 120.3 no . . .
C(234) C(235) H(89) 120.2 no . . .
C(236) C(235) H(89) 119.8 no . . .
C(231) C(236) H(90) 119.8 no . . .
C(235) C(236) H(90) 119.0 no . . .

loop_
_geom_bond_atom_site_label_1
_geom_bond_atom_site_label_2
_geom_bond_distance
_geom_bond_publ_flag
_geom_bond_site_symmetry_1
_geom_bond_site_symmetry_2
Cu(1) Cl(1) 2.3930(9) yes . .
Cu(1) P(1) 2.2616(9) yes . .
Cu(1) P(5) 2.2714(9) yes . .
Cu(1) C(1) 1.933(3) yes . .
Cu(2) Cl(1) 2.4247(9) yes . .
Cu(2) Cl(2) 2.4008(9) yes . .
Cu(2) P(2) 2.2574(8) yes . .
Cu(2) P(6) 2.2582(9) yes . .
Cu(3) Cl(2) 2.3935(9) yes . .
Cu(3) Cl(3) 2.4112(9) yes . .
Cu(3) P(3) 2.2408(8) yes . .
Cu(3) P(7) 2.2509(8) yes . .
Cu(4) Cl(3) 2.3769(8) yes . .
Cu(4) P(4) 2.2647(8) yes . .
Cu(4) P(8) 2.2645(8) yes . .
Cu(4) C(2) 1.926(3) yes . .
Cl(11) C(301) 1.747(8) yes . .
Cl(12) C(301) 1.720(9) yes . .
Cl(13) C(301) 1.869(13) yes . .
Cl(14) C(302) 1.791(11) yes . .
Cl(15) C(302) 1.73(3) yes . .
Cl(16) C(302) 1.653(12) yes . .
P(1) C(3) 1.842(3) yes . .
P(1) C(101) 1.832(3) yes . .
P(1) C(107) 1.822(3) yes . .
P(2) C(3) 1.836(3) yes . .
P(2) C(4) 1.847(3) yes . .
P(2) C(113) 1.825(3) yes . .
P(3) C(4) 1.839(3) yes . .
P(3) C(5) 1.841(3) yes . .
P(3) C(119) 1.829(3) yes . .
P(4) C(5) 1.839(3) yes . .
P(4) C(125) 1.833(3) yes . .
P(4) C(131) 1.820(3) yes . .
P(5) C(6) 1.841(3) yes . .
P(5) C(201) 1.829(3) yes . .
P(5) C(207) 1.827(3) yes . .
P(6) C(6) 1.838(3) yes . .
P(6) C(7) 1.842(3) yes . .
P(6) C(213) 1.830(3) yes . .
P(7) C(7) 1.837(3) yes . .
P(7) C(8) 1.842(3) yes . .
P(7) C(219) 1.826(3) yes . .
P(8) C(8) 1.835(3) yes . .
P(8) C(225) 1.820(3) yes . .
P(8) C(231) 1.834(3) yes . .
P(9) F(1) 1.581(3) yes . .
P(9) F(2) 1.585(3) yes . .
P(9) F(3) 1.612(3) yes . .
P(9) F(4) 1.604(4) yes . .
P(9) F(5) 1.596(3) yes . .
P(9) F(6) 1.549(4) yes . .
N(1) C(1) 1.154(4) yes . .
N(1) C(11) 1.401(4) yes . .
N(2) C(2) 1.148(5) yes . .
N(2) C(21) 1.401(6) yes . .
C(11) C(12) 1.399(5) yes . .
C(11) C(16) 1.395(5) yes . .
C(12) C(13) 1.394(6) yes . .
C(12) C(17) 1.509(6) yes . .
C(13) C(14) 1.372(7) yes . .
C(14) C(15) 1.377(7) yes . .
C(15) C(16) 1.397(6) yes . .
C(16) C(18) 1.494(6) yes . .
C(21) C(22) 1.358(8) yes . .
C(21) C(26) 1.433(8) yes . .
C(22) C(23) 1.458(11) yes . .
C(22) C(27) 1.482(12) yes . .
C(23) C(24) 1.434(15) yes . .
C(24) C(25) 1.263(16) yes . .
C(25) C(26) 1.380(13) yes . .
C(26) C(28) 1.450(14) yes . .
C(101) C(102) 1.396(5) yes . .
C(101) C(106) 1.396(5) yes . .
C(102) C(103) 1.385(6) yes . .
C(103) C(104) 1.392(7) yes . .
C(104) C(105) 1.378(7) yes . .
C(105) C(106) 1.388(6) yes . .
C(107) C(108) 1.397(5) yes . .
C(107) C(112) 1.389(5) yes . .
C(108) C(109) 1.384(6) yes . .
C(109) C(110) 1.380(6) yes . .
C(110) C(111) 1.376(6) yes . .
C(111) C(112) 1.401(5) yes . .
C(113) C(114) 1.393(4) yes . .
C(113) C(118) 1.385(4) yes . .
C(114) C(115) 1.388(5) yes . .
C(115) C(116) 1.382(5) yes . .
C(116) C(117) 1.379(5) yes . .
C(117) C(118) 1.398(5) yes . .
C(119) C(120) 1.393(5) yes . .
C(119) C(124) 1.387(5) yes . .
C(120) C(121) 1.393(6) yes . .
C(121) C(122) 1.382(6) yes . .
C(122) C(123) 1.367(7) yes . .
C(123) C(124) 1.384(6) yes . .
C(125) C(126) 1.387(5) yes . .
C(125) C(130) 1.394(5) yes . .
C(126) C(127) 1.392(6) yes . .
C(127) C(128) 1.376(8) yes . .
C(128) C(129) 1.378(6) yes . .
C(129) C(130) 1.390(6) yes . .
C(131) C(132) 1.391(4) yes . .
C(131) C(136) 1.383(5) yes . .
C(132) C(133) 1.385(5) yes . .
C(133) C(134) 1.375(5) yes . .
C(134) C(135) 1.373(5) yes . .
C(135) C(136) 1.393(5) yes . .
C(201) C(202) 1.384(6) yes . .
C(201) C(206) 1.380(5) yes . .
C(202) C(203) 1.387(7) yes . .
C(203) C(204) 1.376(8) yes . .
C(204) C(205) 1.357(7) yes . .
C(205) C(206) 1.382(6) yes . .
C(207) C(208) 1.396(4) yes . .
C(207) C(212) 1.390(5) yes . .
C(208) C(209) 1.385(5) yes . .
C(209) C(210) 1.385(6) yes . .
C(210) C(211) 1.377(6) yes . .
C(211) C(212) 1.390(5) yes . .
C(213) C(214) 1.388(5) yes . .
C(213) C(218) 1.395(5) yes . .
C(214) C(215) 1.398(5) yes . .
C(215) C(216) 1.368(6) yes . .
C(216) C(217) 1.379(6) yes . .
C(217) C(218) 1.385(5) yes . .
C(219) C(220) 1.387(5) yes . .
C(219) C(224) 1.391(5) yes . .
C(220) C(221) 1.389(5) yes . .
C(221) C(222) 1.380(6) yes . .
C(222) C(223) 1.370(6) yes . .
C(223) C(224) 1.394(6) yes . .
C(225) C(226) 1.394(5) yes . .
C(225) C(230) 1.401(5) yes . .
C(226) C(227) 1.392(6) yes . .
C(227) C(228) 1.380(6) yes . .
C(228) C(229) 1.385(6) yes . .
C(229) C(230) 1.380(5) yes . .
C(231) C(232) 1.397(4) yes . .
C(231) C(236) 1.393(4) yes . .
C(232) C(233) 1.394(5) yes . .
C(233) C(234) 1.385(5) yes . .
C(234) C(235) 1.391(5) yes . .
C(235) C(236) 1.392(5) yes . .
C(3) H(1) 0.955 no . .
C(3) H(2) 0.955 no . .
C(4) H(3) 0.955 no . .
C(4) H(4) 0.951 no . .
C(5) H(5) 0.953 no . .
C(5) H(6) 0.958 no . .
C(6) H(7) 0.954 no . .
C(6) H(8) 0.954 no . .
C(7) H(9) 0.957 no . .
C(7) H(10) 0.952 no . .
C(8) H(11) 0.950 no . .
C(8) H(12) 0.955 no . .
C(13) H(25) 0.960 no . .
C(14) H(26) 0.957 no . .
C(15) H(27) 0.962 no . .
C(17) H(13) 0.949 no . .
C(17) H(14) 0.958 no . .
C(17) H(15) 0.952 no . .
C(18) H(16) 0.955 no . .
C(18) H(17) 0.964 no . .
C(18) H(18) 0.949 no . .
C(23) H(28) 1.009 no . .
C(24) H(29) 1.021 no . .
C(25) H(30) 0.924 no . .
C(27) H(19) 0.992 no . .
C(27) H(20) 0.995 no . .
C(27) H(21) 0.972 no . .
C(28) H(22) 0.980 no . .
C(28) H(23) 0.971 no . .
C(28) H(24) 0.999 no . .
C(102) H(31) 0.956 no . .
C(103) H(32) 0.960 no . .
C(104) H(33) 0.955 no . .
C(105) H(34) 0.957 no . .
C(106) H(35) 0.960 no . .
C(108) H(36) 0.957 no . .
C(109) H(37) 0.960 no . .
C(110) H(38) 0.957 no . .
C(111) H(39) 0.965 no . .
C(112) H(40) 0.964 no . .
C(114) H(41) 0.954 no . .
C(115) H(42) 0.962 no . .
C(116) H(43) 0.958 no . .
C(117) H(44) 0.963 no . .
C(118) H(45) 0.957 no . .
C(120) H(46) 0.961 no . .
C(121) H(47) 0.964 no . .
C(122) H(48) 0.959 no . .
C(123) H(49) 0.965 no . .
C(124) H(50) 0.965 no . .
C(126) H(51) 0.961 no . .
C(127) H(52) 0.969 no . .
C(128) H(53) 0.960 no . .
C(129) H(54) 0.967 no . .
C(130) H(55) 0.957 no . .
C(132) H(56) 0.957 no . .
C(133) H(57) 0.959 no . .
C(134) H(58) 0.956 no . .
C(135) H(59) 0.958 no . .
C(136) H(60) 0.957 no . .
C(202) H(61) 0.963 no . .
C(203) H(62) 0.955 no . .
C(204) H(63) 0.965 no . .
C(205) H(64) 0.961 no . .
C(206) H(65) 0.962 no . .
C(208) H(66) 0.954 no . .
C(209) H(67) 0.958 no . .
C(210) H(68) 0.960 no . .
C(211) H(69) 0.957 no . .
C(212) H(70) 0.960 no . .
C(214) H(71) 0.962 no . .
C(215) H(72) 0.964 no . .
C(216) H(73) 0.961 no . .
C(217) H(74) 0.962 no . .
C(218) H(75) 0.960 no . .
C(220) H(76) 0.960 no . .
C(221) H(77) 0.959 no . .
C(222) H(78) 0.957 no . .
C(223) H(79) 0.962 no . .
C(224) H(80) 0.958 no . .
C(226) H(81) 0.964 no . .
C(227) H(82) 0.965 no . .
C(228) H(83) 0.964 no . .
C(229) H(84) 0.964 no . .
C(230) H(85) 0.962 no . .
C(232) H(86) 0.961 no . .
C(233) H(87) 0.958 no . .
C(234) H(88) 0.958 no . .
C(235) H(89) 0.960 no . .
C(236) H(90) 0.957 no . .
